data_7218402
loop_
_publ_author_name
'Zhao, Fanghua'
'Zheng, Jimin'

_publ_section_title
;
 Two 3D photoluminescent Zn(II) complexes constructed from
 5-amino-1-H-tetrazole with aromatic polycarboxylate ligands
;
_journal_name_full 'RSC Adv.'
_journal_paper_doi 10.1039/C4RA09588J
_journal_year 2014
_chemical_formula_sum 'C7 H13 N10 O8 Zn2'
_chemical_formula_weight 496.05
_chemical_name_systematic
; 
 ? 
;
_space_group_IT_number 14
_symmetry_cell_setting monoclinic
_symmetry_space_group_name_Hall '-P 2ybc'
_symmetry_space_group_name_H-M 'P 1 21/c 1'
_atom_sites_solution_hydrogens geom
_atom_sites_solution_primary direct
_atom_sites_solution_secondary difmap
_audit_creation_method SHELXL-97
_cell_angle_alpha 90.00
_cell_angle_beta 102.05(3)
_cell_angle_gamma 90.00
_cell_formula_units_Z 4
_cell_length_a 12.511(3)
_cell_length_b 10.165(2)
_cell_length_c 12.487(3)
_cell_measurement_reflns_used 10001
_cell_measurement_temperature 153(2)
_cell_measurement_theta_max 27.66
_cell_measurement_theta_min 3.275
_cell_volume 1553.0(6)
_computing_cell_refinement 'Bruker XSCANS'
_computing_data_collection 'Bruker XSCANS'
_computing_data_reduction 'Bruker SHELXTL'
_computing_molecular_graphics 'Bruker SHELXTL'
_computing_publication_material 'Bruker SHELXTL'
_computing_structure_refinement 'SHELXL-97 (Sheldrick, 1997)'
_computing_structure_solution 'SHELXS-97 (Sheldrick, 1990)'
_diffrn_ambient_temperature 153(2)
_diffrn_measured_fraction_theta_full 0.997
_diffrn_measured_fraction_theta_max 0.997
_diffrn_measurement_device_type 'Bruker P4'
_diffrn_measurement_method '\w scans'
_diffrn_radiation_monochromator graphite
_diffrn_radiation_source 'fine-focus sealed tube'
_diffrn_radiation_type MoK\a
_diffrn_radiation_wavelength 0.71073
_diffrn_reflns_av_R_equivalents 0.1116
_diffrn_reflns_av_sigmaI/netI 0.0892
_diffrn_reflns_limit_h_max 14
_diffrn_reflns_limit_h_min -14
_diffrn_reflns_limit_k_max 12
_diffrn_reflns_limit_k_min -12
_diffrn_reflns_limit_l_max 14
_diffrn_reflns_limit_l_min -14
_diffrn_reflns_number 11723
_diffrn_reflns_theta_full 25.00
_diffrn_reflns_theta_max 25.00
_diffrn_reflns_theta_min 3.28
_exptl_absorpt_coefficient_mu 3.159
_exptl_absorpt_correction_T_max 0.5707
_exptl_absorpt_correction_T_min 0.5707
_exptl_absorpt_correction_type multi-scan
_exptl_absorpt_process_details sadabs
_exptl_crystal_colour Colorless
_exptl_crystal_density_diffrn 2.122
_exptl_crystal_density_method 'not measured'
_exptl_crystal_description BLOCK
_exptl_crystal_F_000 996
_exptl_crystal_size_max 0.20
_exptl_crystal_size_mid 0.20
_exptl_crystal_size_min 0.20
_refine_diff_density_max 0.854
_refine_diff_density_min -1.080
_refine_diff_density_rms 0.152
_refine_ls_extinction_coef 0.0104(16)
_refine_ls_extinction_expression Fc^*^=kFc[1+0.001xFc^2^\l^3^/sin(2\q)]^-1/4^
_refine_ls_extinction_method SHELXL
_refine_ls_goodness_of_fit_ref 1.029
_refine_ls_hydrogen_treatment constr
_refine_ls_matrix_type full
_refine_ls_number_parameters 245
_refine_ls_number_reflns 2726
_refine_ls_number_restraints 0
_refine_ls_restrained_S_all 1.029
_refine_ls_R_factor_all 0.0804
_refine_ls_R_factor_gt 0.0676
_refine_ls_shift/su_max 0.000
_refine_ls_shift/su_mean 0.000
_refine_ls_structure_factor_coef Fsqd
_refine_ls_weighting_details 'calc w=1/[\s^2^(Fo^2^)+(0.0900P)^2^+10.7529P] where P=(Fo^2^+2Fc^2^)/3'
_refine_ls_weighting_scheme calc
_refine_ls_wR_factor_gt 0.1816
_refine_ls_wR_factor_ref 0.1916
_reflns_number_gt 2242
_reflns_number_total 2726
_reflns_threshold_expression >2sigma(I)
_cod_data_source_file c4ra09588j2.cif
_cod_data_source_block 1
_cod_depositor_comments
;
The following automatic conversions were performed:

'_symmetry_cell_setting' value 'Monoclinic' changed to 'monoclinic'
according to
/usr/data/users/saulius/crontab/automatic-downloads/rss-feeds/RSC/lib/dictionaries/cif_core.dic
dictionary named 'cif_core.dic' version 2.4.2 from 2011-04-26.

Automatic conversion script
Id: cif_fix_values 2827 2014-09-09 07:05:25Z andrius 
;
_cod_original_sg_symbol_H-M P21/c
_cod_database_code 7218402

loop_
_symmetry_equiv_pos_as_xyz
'x, y, z'
'-x, y+1/2, -z+1/2'
'-x, -y, -z'
'x, -y-1/2, z-1/2'

loop_
_atom_site_label
_atom_site_type_symbol
_atom_site_fract_x
_atom_site_fract_y
_atom_site_fract_z
_atom_site_U_iso_or_equiv
_atom_site_adp_type
_atom_site_occupancy
_atom_site_symmetry_multiplicity
_atom_site_calc_flag
_atom_site_refinement_flags
C1 C 0.1806(6) 0.9650(8) 0.1877(7) 0.0278(17) Uani 1 1 d .
C2 C 0.0856(6) 0.9800(7) 0.0882(7) 0.0254(17) Uani 1 1 d .
C3 C 0.0745(6) 1.0990(7) 0.0335(6) 0.0264(17) Uani 1 1 d .
H3A H 0.1261 1.1671 0.0570 0.032 Uiso 1 1 calc R
C4 C 0.0117(6) 0.6206(7) 0.5559(6) 0.0230(16) Uani 1 1 d .
C5 C 0.0215(6) 0.7546(8) 0.6060(7) 0.0305(18) Uani 1 1 d .
C6 C 0.5040(6) 0.7869(7) 0.2110(6) 0.0232(16) Uani 1 1 d .
C7 C 0.2995(6) 0.9639(7) 0.5132(7) 0.0254(16) Uani 1 1 d .
N1 N 0.4837(5) 1.1579(6) 0.2696(5) 0.0254(14) Uani 1 1 d .
N2 N 0.4691(6) 0.6322(6) 0.3164(6) 0.0366(18) Uani 1 1 d .
N3 N 0.4288(6) 0.7406(6) 0.3469(6) 0.0343(17) Uani 1 1 d .
N4 N 0.4488(5) 0.8406(6) 0.2821(5) 0.0265(14) Uani 1 1 d .
N5 N 0.5352(5) 0.8539(6) 0.1294(6) 0.0310(16) Uani 1 1 d .
H5A H 0.5670 0.8123 0.0827 0.037 Uiso 1 1 calc R
H5B H 0.5238 0.9392 0.1229 0.037 Uiso 1 1 calc R
N6 N 0.3519(5) 1.0382(6) 0.4527(5) 0.0274(15) Uani 1 1 d .
N7 N 0.3402(6) 1.1643(6) 0.4877(6) 0.0306(15) Uani 1 1 d .
N8 N 0.2838(6) 1.1629(6) 0.5615(6) 0.0331(16) Uani 1 1 d .
N9 N 0.2562(6) 1.0360(6) 0.5803(6) 0.0294(15) Uani 1 1 d .
N10 N 0.2950(6) 0.8317(6) 0.5081(6) 0.0376(18) Uani 1 1 d .
H10A H 0.2612 0.7876 0.5518 0.045 Uiso 1 1 calc R
H10B H 0.3259 0.7894 0.4611 0.045 Uiso 1 1 calc R
O1 O 0.2609(4) 1.0421(6) 0.1901(5) 0.0335(13) Uani 1 1 d .
O2 O 0.1731(5) 0.8852(6) 0.2584(5) 0.0410(15) Uani 1 1 d .
O3 O 0.1028(5) 0.8218(5) 0.5961(5) 0.0380(15) Uani 1 1 d .
O4 O -0.0514(6) 0.7971(7) 0.6471(8) 0.083(3) Uani 1 1 d .
O5 O 0.1827(5) 0.8974(6) 0.8136(5) 0.0465(16) Uani 1 1 d .
H5C H 0.1730 0.8183 0.7985 0.070 Uiso 1 1 d R
H5D H 0.2355 0.9193 0.8661 0.070 Uiso 1 1 d R
O6 O 0.2002(5) 1.1738(6) 0.7649(5) 0.0419(15) Uani 1 1 d .
H6A H 0.2034 1.2233 0.8204 0.063 Uiso 1 1 d R
H6B H 0.2431 1.2053 0.7269 0.063 Uiso 1 1 d R
O7 O -0.0025(5) 1.0680(8) 0.6344(6) 0.0561(19) Uani 1 1 d .
H7A H -0.0576 1.0597 0.6638 0.084 Uiso 1 1 d R
H7B H -0.0229 1.1108 0.5752 0.084 Uiso 1 1 d R
O8 O 0.3280(5) 0.9781(6) -0.0121(5) 0.0448(16) Uani 1 1 d .
H8A H 0.3041 1.0164 0.0386 0.067 Uiso 1 1 d R
H8B H 0.3852 0.9312 0.0077 0.067 Uiso 1 1 d R
Zn1 Zn 0.39013(7) 1.01504(8) 0.30914(7) 0.0218(3) Uani 1 1 d .
Zn2 Zn 0.14903(8) 1.00020(8) 0.67564(8) 0.0310(4) Uani 1 1 d .

loop_
_atom_site_aniso_label
_atom_site_aniso_U_11
_atom_site_aniso_U_22
_atom_site_aniso_U_33
_atom_site_aniso_U_23
_atom_site_aniso_U_13
_atom_site_aniso_U_12
C1 0.021(4) 0.027(4) 0.035(4) 0.002(4) 0.006(3) 0.001(3)
C2 0.016(4) 0.023(4) 0.037(4) 0.000(3) 0.003(3) 0.001(3)
C3 0.017(4) 0.026(4) 0.036(4) 0.005(3) 0.005(3) -0.009(3)
C4 0.014(4) 0.021(4) 0.035(4) -0.001(3) 0.010(3) -0.003(3)
C5 0.021(4) 0.025(4) 0.046(5) 0.000(4) 0.009(3) 0.000(3)
C6 0.014(4) 0.023(4) 0.035(4) 0.000(3) 0.010(3) 0.001(3)
C7 0.016(4) 0.025(4) 0.038(4) 0.012(3) 0.013(3) 0.004(3)
N1 0.018(3) 0.021(3) 0.043(4) -0.001(3) 0.020(3) -0.007(2)
N2 0.051(5) 0.017(3) 0.053(5) 0.001(3) 0.037(4) 0.005(3)
N3 0.043(4) 0.022(3) 0.047(4) 0.004(3) 0.031(3) 0.007(3)
N4 0.026(4) 0.017(3) 0.042(4) 0.001(3) 0.020(3) -0.001(3)
N5 0.032(4) 0.016(3) 0.053(4) 0.003(3) 0.026(3) 0.006(3)
N6 0.026(4) 0.021(3) 0.039(4) -0.001(3) 0.017(3) -0.001(3)
N7 0.032(4) 0.023(3) 0.041(4) -0.004(3) 0.018(3) -0.004(3)
N8 0.034(4) 0.024(3) 0.047(4) -0.004(3) 0.023(3) -0.008(3)
N9 0.034(4) 0.024(3) 0.037(4) -0.005(3) 0.021(3) -0.009(3)
N10 0.048(5) 0.019(3) 0.056(5) -0.001(3) 0.034(4) 0.003(3)
O1 0.023(3) 0.032(3) 0.045(3) 0.005(3) 0.006(2) -0.006(2)
O2 0.041(4) 0.038(3) 0.040(3) 0.009(3) -0.002(3) -0.005(3)
O3 0.039(4) 0.028(3) 0.055(4) -0.012(3) 0.029(3) -0.014(3)
O4 0.051(5) 0.053(4) 0.170(9) -0.057(5) 0.075(6) -0.025(4)
O5 0.051(4) 0.042(4) 0.043(4) 0.001(3) 0.002(3) -0.010(3)
O6 0.044(4) 0.034(3) 0.052(4) -0.015(3) 0.018(3) -0.005(3)
O7 0.031(4) 0.086(5) 0.054(4) -0.013(4) 0.016(3) 0.005(4)
O8 0.038(4) 0.051(4) 0.046(4) -0.007(3) 0.009(3) -0.001(3)
Zn1 0.0180(5) 0.0162(5) 0.0339(6) 0.0002(3) 0.0117(4) 0.0003(3)
Zn2 0.0310(6) 0.0269(6) 0.0392(6) -0.0024(4) 0.0171(4) -0.0046(4)

loop_
_atom_type_symbol
_atom_type_description
_atom_type_scat_dispersion_real
_atom_type_scat_dispersion_imag
_atom_type_scat_source
C C 0.0033 0.0016 'International Tables Vol C Tables 4.2.6.8 and 6.1.1.4'
H H 0.0000 0.0000 'International Tables Vol C Tables 4.2.6.8 and 6.1.1.4'
N N 0.0061 0.0033 'International Tables Vol C Tables 4.2.6.8 and 6.1.1.4'
O O 0.0106 0.0060 'International Tables Vol C Tables 4.2.6.8 and 6.1.1.4'
Zn Zn 0.2839 1.4301 'International Tables Vol C Tables 4.2.6.8 and 6.1.1.4'

loop_
_geom_angle_atom_site_label_1
_geom_angle_atom_site_label_2
_geom_angle_atom_site_label_3
_geom_angle
_geom_angle_site_symmetry_1
_geom_angle_site_symmetry_3
O2 C1 O1 125.1(8) . .
O2 C1 C2 119.3(7) . .
O1 C1 C2 115.6(7) . .
C4 C2 C3 120.8(7) 4_575 .
C4 C2 C1 121.3(7) 4_575 .
C3 C2 C1 117.9(7) . .
C2 C3 C4 120.9(7) . 2
C2 C3 H3A 119.6 . .
C4 C3 H3A 119.6 2 .
C2 C4 C3 118.3(7) 4_576 2_545
C2 C4 C5 124.2(7) 4_576 .
C3 C4 C5 117.4(7) 2_545 .
O4 C5 O3 123.0(8) . .
O4 C5 C4 119.9(7) . .
O3 C5 C4 117.0(7) . .
N1 C6 N5 126.3(7) 2_645 .
N1 C6 N4 109.5(6) 2_645 .
N5 C6 N4 124.1(7) . .
N9 C7 N6 111.3(7) . .
N9 C7 N10 124.7(7) . .
N6 C7 N10 124.0(7) . .
C6 N1 N2 106.3(6) 2_655 2_655
C6 N1 Zn1 136.2(5) 2_655 .
N2 N1 Zn1 115.6(5) 2_655 .
N3 N2 N1 109.1(6) . 2_645
N2 N3 N4 109.2(6) . .
C6 N4 N3 105.8(6) . .
C6 N4 Zn1 137.4(5) . .
N3 N4 Zn1 116.8(5) . .
C6 N5 H5A 120.0 . .
C6 N5 H5B 120.0 . .
H5A N5 H5B 120.0 . .
C7 N6 N7 104.6(6) . .
C7 N6 Zn1 133.8(6) . .
N7 N6 Zn1 117.7(5) . .
N8 N7 N6 109.4(6) . .
N7 N8 N9 109.4(6) . .
C7 N9 N8 105.3(6) . .
C7 N9 Zn2 134.0(5) . .
N8 N9 Zn2 119.8(5) . .
C7 N10 H10A 120.0 . .
C7 N10 H10B 120.0 . .
H10A N10 H10B 120.0 . .
C1 O1 Zn1 116.8(5) . .
C5 O3 Zn2 125.2(5) . .
Zn2 O5 H5C 108.6 . .
Zn2 O5 H5D 121.2 . .
H5C O5 H5D 118.6 . .
Zn2 O6 H6A 151.8 . .
Zn2 O6 H6B 100.2 . .
H6A O6 H6B 107.7 . .
Zn2 O7 H7A 132.2 . .
Zn2 O7 H7B 120.0 . .
H7A O7 H7B 107.7 . .
H8A O8 H8B 116.4 . .
N6 Zn1 O1 110.7(3) . .
N6 Zn1 N4 115.7(3) . .
O1 Zn1 N4 105.8(3) . .
N6 Zn1 N1 114.0(3) . .
O1 Zn1 N1 98.2(2) . .
N4 Zn1 N1 110.7(3) . .
O7 Zn2 O5 115.3(3) . .
O7 Zn2 N9 120.3(3) . .
O5 Zn2 N9 124.4(3) . .
O7 Zn2 O3 91.3(3) . .
O5 Zn2 O3 86.8(2) . .
N9 Zn2 O3 91.6(2) . .
O7 Zn2 O6 90.8(3) . .
O5 Zn2 O6 89.7(2) . .
N9 Zn2 O6 89.7(3) . .
O3 Zn2 O6 176.4(3) . .

loop_
_geom_bond_atom_site_label_1
_geom_bond_atom_site_label_2
_geom_bond_distance
_geom_bond_site_symmetry_2
C1 O2 1.217(10) .
C1 O1 1.269(10) .
C1 C2 1.537(11) .
C2 C4 1.381(10) 4_575
C2 C3 1.382(10) .
C3 C4 1.399(10) 2
C3 H3A 0.9500 .
C4 C2 1.381(10) 4_576
C4 C3 1.399(10) 2_545
C4 C5 1.493(10) .
C5 O4 1.215(10) .
C5 O3 1.252(9) .
C6 N1 1.336(9) 2_645
C6 N5 1.350(10) .
C6 N4 1.349(9) .
C7 N9 1.313(10) .
C7 N6 1.333(10) .
C7 N10 1.345(10) .
N1 C6 1.336(9) 2_655
N1 N2 1.354(9) 2_655
N1 Zn1 1.991(6) .
N2 N3 1.303(9) .
N2 N1 1.354(9) 2_645
N3 N4 1.354(9) .
N4 Zn1 1.974(6) .
N5 H5A 0.8800 .
N5 H5B 0.8800 .
N6 N7 1.372(9) .
N6 Zn1 1.964(7) .
N7 N8 1.273(9) .
N8 N9 1.369(9) .
N9 Zn2 2.003(6) .
N10 H10A 0.8800 .
N10 H10B 0.8800 .
O1 Zn1 1.974(6) .
O3 Zn2 2.091(5) .
O5 Zn2 1.984(6) .
O5 H5C 0.8294 .
O5 H5D 0.8569 .
O6 Zn2 2.114(6) .
O6 H6A 0.8501 .
O6 H6B 0.8500 .
O7 Zn2 1.982(7) .
O7 H7A 0.8500 .
O7 H7B 0.8499 .
O8 H8A 0.8480 .
O8 H8B 0.8527 .

loop_
_geom_hbond_atom_site_label_D
_geom_hbond_atom_site_label_H
_geom_hbond_atom_site_label_A
_geom_hbond_distance_DH
_geom_hbond_distance_HA
_geom_hbond_distance_DA
_geom_hbond_angle_DHA
_geom_hbond_site_symmetry_A
O8 H8B N5 0.85 2.29 3.087(10) 154.9 .
O8 H8A O1 0.85 2.09 2.896(9) 158.5 .
O7 H7B O3 0.85 2.27 3.099(10) 165.4 3_576
O7 H7A O2 0.85 1.98 2.786(9) 157.4 3_576
O6 H6B O1 0.85 2.63 3.176(8) 123.5 4_586
O6 H6B N8 0.85 2.27 2.944(9) 136.4 .
O6 H6A N7 0.85 2.67 3.388(9) 143.7 4_586
O6 H6A O4 0.85 2.16 2.664(9) 117.7 2_556
O5 H5D O8 0.86 1.81 2.657(9) 169.8 1_556
O5 H5C O2 0.83 2.13 2.951(9) 171.4 4_576
N10 H10B N3 0.88 2.17 3.019(9) 162.7 .
N10 H10A O3 0.88 2.19 2.847(9) 130.7 .
N5 H5B N2 0.88 2.10 2.912(9) 153.4 2_655
N5 H5A N7 0.88 2.19 3.039(9) 161.1 2_645

loop_
_geom_torsion_atom_site_label_1
_geom_torsion_atom_site_label_2
_geom_torsion_atom_site_label_3
_geom_torsion_atom_site_label_4
_geom_torsion
_geom_torsion_site_symmetry_1
_geom_torsion_site_symmetry_4
O2 C1 C2 C4 -23.4(12) . 4_575
O1 C1 C2 C4 158.6(8) . 4_575
O2 C1 C2 C3 155.0(8) . .
O1 C1 C2 C3 -23.0(11) . .
C4 C2 C3 C4 0.0(13) 4_575 2
C1 C2 C3 C4 -178.4(7) . 2
C2 C4 C5 O4 -121.6(10) 4_576 .
C3 C4 C5 O4 62.3(12) 2_545 .
C2 C4 C5 O3 63.5(11) 4_576 .
C3 C4 C5 O3 -112.6(9) 2_545 .
N1 N2 N3 N4 -0.3(10) 2_645 .
N1 C6 N4 N3 0.8(9) 2_645 .
N5 C6 N4 N3 177.1(7) . .
N1 C6 N4 Zn1 -176.7(6) 2_645 .
N5 C6 N4 Zn1 -0.3(13) . .
N2 N3 N4 C6 -0.3(9) . .
N2 N3 N4 Zn1 177.8(6) . .
N9 C7 N6 N7 0.9(9) . .
N10 C7 N6 N7 -177.1(8) . .
N9 C7 N6 Zn1 -155.1(6) . .
N10 C7 N6 Zn1 26.9(13) . .
C7 N6 N7 N8 -1.0(9) . .
Zn1 N6 N7 N8 159.7(5) . .
N6 N7 N8 N9 0.7(9) . .
N6 C7 N9 N8 -0.6(9) . .
N10 C7 N9 N8 177.4(8) . .
N6 C7 N9 Zn2 168.5(6) . .
N10 C7 N9 Zn2 -13.5(13) . .
N7 N8 N9 C7 -0.1(9) . .
N7 N8 N9 Zn2 -171.0(5) . .
O2 C1 O1 Zn1 7.6(11) . .
C2 C1 O1 Zn1 -174.5(5) . .
O4 C5 O3 Zn2 14.3(13) . .
C4 C5 O3 Zn2 -171.0(5) . .
C7 N6 Zn1 O1 76.2(8) . .
N7 N6 Zn1 O1 -77.5(6) . .
C7 N6 Zn1 N4 -44.1(8) . .
N7 N6 Zn1 N4 162.3(5) . .
C7 N6 Zn1 N1 -174.2(7) . .
N7 N6 Zn1 N1 32.2(6) . .
C1 O1 Zn1 N6 -60.8(6) . .
C1 O1 Zn1 N4 65.2(6) . .
C1 O1 Zn1 N1 179.5(6) . .
C6 N4 Zn1 N6 -163.8(7) . .
N3 N4 Zn1 N6 18.9(7) . .
C6 N4 Zn1 O1 73.3(8) . .
N3 N4 Zn1 O1 -104.0(6) . .
C6 N4 Zn1 N1 -32.1(9) . .
N3 N4 Zn1 N1 150.6(5) . .
C6 N1 Zn1 N6 -32.0(9) 2_655 .
N2 N1 Zn1 N6 166.4(5) 2_655 .
C6 N1 Zn1 O1 85.1(8) 2_655 .
N2 N1 Zn1 O1 -76.5(6) 2_655 .
C6 N1 Zn1 N4 -164.5(8) 2_655 .
N2 N1 Zn1 N4 33.8(6) 2_655 .
C7 N9 Zn2 O7 -106.6(8) . .
N8 N9 Zn2 O7 61.2(7) . .
C7 N9 Zn2 O5 73.0(9) . .
N8 N9 Zn2 O5 -119.2(6) . .
C7 N9 Zn2 O3 -14.1(8) . .
N8 N9 Zn2 O3 153.6(6) . .
C7 N9 Zn2 O6 162.5(8) . .
N8 N9 Zn2 O6 -29.7(6) . .
C5 O3 Zn2 O7 -47.7(7) . .
C5 O3 Zn2 O5 67.6(7) . .
C5 O3 Zn2 N9 -168.1(7) . .
